data_7017342
loop_
_publ_author_name
'Martin, Caleb D.'
'Ragogna, Paul J.'

_publ_section_title
;
 Substitution matters: isolating phosphorus diiminopyridine complexes.
;
_journal_issue 44
_journal_name_full 'Dalton transactions (Cambridge, England : 2003)'
_journal_page_first 11976
_journal_page_last 11980
_journal_paper_doi 10.1039/c1dt11111f
_journal_volume 40
_journal_year 2011
_chemical_formula_moiety 'C31 H39 N3 P, 0.5(B12 Cl12)'
_chemical_formula_sum 'C31 H39 B6 Cl6 N3 P'
_chemical_formula_weight 762.18
_chemical_name_systematic
;
?
;
_space_group_IT_number 15
_symmetry_cell_setting monoclinic
_symmetry_space_group_name_Hall '-C 2yc'
_symmetry_space_group_name_H-M 'C 1 2/c 1'
_atom_sites_solution_hydrogens geom
_atom_sites_solution_primary direct
_atom_sites_solution_secondary difmap
_audit_creation_method SHELXL-97
_cell_angle_alpha 90.00
_cell_angle_beta 92.7560(10)
_cell_angle_gamma 90.00
_cell_formula_units_Z 8
_cell_length_a 18.3065(6)
_cell_length_b 17.4020(6)
_cell_length_c 25.0012(9)
_cell_measurement_reflns_used 67170
_cell_measurement_temperature 150(2)
_cell_measurement_theta_max 27.48
_cell_measurement_theta_min 1.62
_cell_volume 7955.4(5)
_computing_cell_refinement SAINT
_computing_data_collection APEX2
_computing_data_reduction SAINT
_computing_molecular_graphics SHELXTL/PC
_computing_publication_material SHELXTL/PC
_computing_structure_refinement 'SHELXL-97 (Sheldrick, 1997)'
_computing_structure_solution 'SHELXS-97 (Sheldrick, 1990)'
_diffrn_ambient_temperature 150(2)
_diffrn_measured_fraction_theta_full 1.000
_diffrn_measured_fraction_theta_max 1.000
_diffrn_measurement_device_type 'KAPPA APEX II CCD'
_diffrn_measurement_method '\f scans, and \w scans'
_diffrn_radiation_monochromator graphite
_diffrn_radiation_source 'fine-focus sealed tube'
_diffrn_radiation_type MoK\a
_diffrn_radiation_wavelength 0.71073
_diffrn_reflns_av_R_equivalents 0.0578
_diffrn_reflns_av_sigmaI/netI 0.0430
_diffrn_reflns_limit_h_max 23
_diffrn_reflns_limit_h_min -23
_diffrn_reflns_limit_k_max 22
_diffrn_reflns_limit_k_min -22
_diffrn_reflns_limit_l_max 32
_diffrn_reflns_limit_l_min -32
_diffrn_reflns_number 67170
_diffrn_reflns_theta_full 27.48
_diffrn_reflns_theta_max 27.48
_diffrn_reflns_theta_min 1.62
_exptl_absorpt_coefficient_mu 0.499
_exptl_absorpt_correction_T_max 0.9426
_exptl_absorpt_correction_T_min 0.9069
_exptl_absorpt_correction_type multi-scan
_exptl_absorpt_process_details SAINT
_exptl_crystal_colour orange
_exptl_crystal_density_diffrn 1.273
_exptl_crystal_density_method 'not measured'
_exptl_crystal_description prism
_exptl_crystal_F_000 3144
_exptl_crystal_size_max 0.20
_exptl_crystal_size_mid 0.14
_exptl_crystal_size_min 0.12
_refine_diff_density_max .600
_refine_diff_density_min -.464
_refine_diff_density_rms .061
_refine_ls_extinction_method none
_refine_ls_goodness_of_fit_ref 1.051
_refine_ls_hydrogen_treatment constr
_refine_ls_matrix_type full
_refine_ls_number_parameters 424
_refine_ls_number_reflns 9136
_refine_ls_number_restraints 48
_refine_ls_restrained_S_all 1.049
_refine_ls_R_factor_all 0.0802
_refine_ls_R_factor_gt 0.0416
_refine_ls_shift/su_max 0.001
_refine_ls_shift/su_mean 0.000
_refine_ls_structure_factor_coef Fsqd
_refine_ls_weighting_details 'calc w=1/[\s^2^(Fo^2^)+(0.0250P)^2^+14.7928P] where P=(Fo^2^+2Fc^2^)/3'
_refine_ls_weighting_scheme calc
_refine_ls_wR_factor_gt 0.0788
_refine_ls_wR_factor_ref 0.0936
_reflns_number_gt 6192
_reflns_number_total 9136
_reflns_threshold_expression >2sigma(I)
_cod_data_source_file c1dt11111f.txt
_cod_data_source_block 3P[B12Cl12]
_cod_depositor_comments
;
The following automatic conversions were performed:

'_symmetry_cell_setting' value 'Monoclinic' changed to 'monoclinic'
according to /home/saulius/struct/CIF-dictionaries/cif_core.dic
dictionary named 'cif_core.dic' version 2.4.1 from 2010-06-29.

Automatic conversion script
Id: cif_fix_values 1715 2011-07-08 13:25:40Z adriana 
;
_cod_original_sg_symbol_H-M C2/c
_cod_database_code 7017342

loop_
_symmetry_equiv_pos_as_xyz
'x, y, z'
'-x, y, -z+1/2'
'x+1/2, y+1/2, z'
'-x+1/2, y+1/2, -z+1/2'
'-x, -y, -z'
'x, -y, z-1/2'
'-x+1/2, -y+1/2, -z'
'x+1/2, -y+1/2, z-1/2'

loop_
_atom_site_label
_atom_site_type_symbol
_atom_site_fract_x
_atom_site_fract_y
_atom_site_fract_z
_atom_site_U_iso_or_equiv
_atom_site_adp_type
_atom_site_occupancy
_atom_site_symmetry_multiplicity
_atom_site_calc_flag
_atom_site_refinement_flags
Cl1 Cl -0.08859(3) 0.54322(3) 0.21063(3) 0.03144(15) Uani 1 1 d .
Cl2 Cl 0.08413(3) 0.20025(3) 0.28733(2) 0.02501(13) Uani 1 1 d .
Cl3 Cl 0.07731(4) 0.47665(3) 0.14735(2) 0.03173(15) Uani 1 1 d .
Cl4 Cl 0.19065(3) 0.37532(4) 0.24979(2) 0.02993(14) Uani 1 1 d .
Cl5 Cl 0.07923(3) 0.26934(3) 0.14881(2) 0.02854(14) Uani 1 1 d .
Cl6 Cl -0.09291(3) 0.37239(4) 0.12459(2) 0.02909(13) Uani 1 1 d .
P1 P 0.43634(4) 0.33338(4) 0.40352(3) 0.03101(16) Uani 1 1 d .
N3 N 0.51066(11) 0.24448(12) 0.37784(8) 0.0287(5) Uani 1 1 d .
N1 N 0.35407(10) 0.38874(10) 0.41171(7) 0.0226(4) Uani 1 1 d .
N2 N 0.37732(10) 0.26943(11) 0.37072(7) 0.0219(4) Uani 1 1 d .
C22C C 0.63138(17) 0.42916(17) 0.31612(12) 0.0473(8) Uani 1 1 d .
H22A H 0.6283 0.4551 0.3507 0.071 Uiso 1 1 calc R
H22B H 0.6051 0.4593 0.2883 0.071 Uiso 1 1 calc R
H22C H 0.6828 0.4243 0.3074 0.071 Uiso 1 1 calc R
C22B C 0.59719(14) 0.34956(16) 0.31911(10) 0.0365(6) Uani 1 1 d .
H22D H 0.5442 0.3566 0.3259 0.044 Uiso 1 1 calc R
C22 C 0.63032(14) 0.29936(16) 0.36378(10) 0.0330(6) Uani 1 1 d U
C21 C 0.58834(13) 0.24447(15) 0.38965(10) 0.0307(6) Uani 1 1 d .
C11 C 0.35814(13) 0.46269(13) 0.43808(9) 0.0250(5) Uani 1 1 d .
C16 C 0.35163(17) 0.46478(16) 0.49318(11) 0.0420(7) Uani 1 1 d U
C15 C 0.3584(2) 0.53645(17) 0.51759(12) 0.0546(9) Uani 1 1 d U
H15A H 0.3536 0.5404 0.5552 0.066 Uiso 1 1 calc R
C14 C 0.37165(18) 0.60150(17) 0.48872(12) 0.0479(8) Uani 1 1 d .
H14A H 0.3768 0.6496 0.5064 0.057 Uiso 1 1 calc R
C22A C 0.60166(17) 0.3085(2) 0.26545(11) 0.0509(8) Uani 1 1 d .
H22E H 0.5796 0.2574 0.2678 0.076 Uiso 1 1 calc R
H22F H 0.6530 0.3033 0.2566 0.076 Uiso 1 1 calc R
H22G H 0.5753 0.3384 0.2375 0.076 Uiso 1 1 calc R
C23 C 0.70490(15) 0.30153(19) 0.37725(11) 0.0428(7) Uani 1 1 d U
H23A H 0.7352 0.3371 0.3599 0.051 Uiso 1 1 calc R
C24 C 0.73533(15) 0.2526(2) 0.41558(12) 0.0483(8) Uani 1 1 d .
H24A H 0.7862 0.2558 0.4249 0.058 Uiso 1 1 calc R
C25 C 0.69318(16) 0.19939(19) 0.44041(12) 0.0457(7) Uani 1 1 d U
H25A H 0.7156 0.1660 0.4664 0.055 Uiso 1 1 calc R
C26 C 0.61828(14) 0.19328(16) 0.42840(11) 0.0362(6) Uani 1 1 d U
C26B C 0.57195(16) 0.13593(17) 0.45769(11) 0.0452(7) Uani 1 1 d .
H26A H 0.5270 0.1259 0.4344 0.054 Uiso 1 1 calc R
C26A C 0.5479(3) 0.1691(3) 0.50861(18) 0.120(2) Uani 1 1 d .
H26B H 0.5181 0.1313 0.5269 0.180 Uiso 1 1 calc R
H26C H 0.5187 0.2154 0.5009 0.180 Uiso 1 1 calc R
H26D H 0.5908 0.1825 0.5316 0.180 Uiso 1 1 calc R
C26C C 0.6092(3) 0.0596(2) 0.4678(2) 0.1088(18) Uani 1 1 d .
H26E H 0.5765 0.0255 0.4867 0.163 Uiso 1 1 calc R
H26F H 0.6544 0.0675 0.4897 0.163 Uiso 1 1 calc R
H26G H 0.6208 0.0362 0.4336 0.163 Uiso 1 1 calc R
C7 C 0.47624(14) 0.18987(15) 0.35303(10) 0.0307(6) Uani 1 1 d .
H7A H 0.5001 0.1459 0.3396 0.037 Uiso 1 1 calc R
C6 C 0.39898(13) 0.20105(14) 0.34734(9) 0.0261(5) Uani 1 1 d .
C2 C 0.30379(12) 0.28949(13) 0.36658(9) 0.0224(5) Uani 1 1 d .
C1 C 0.29241(13) 0.36006(13) 0.39065(9) 0.0237(5) Uani 1 1 d .
H1A H 0.2462 0.3846 0.3918 0.028 Uiso 1 1 calc R
C13 C 0.37751(16) 0.59713(15) 0.43419(11) 0.0392(7) Uani 1 1 d U
H13A H 0.3867 0.6426 0.4146 0.047 Uiso 1 1 calc R
C12 C 0.37016(14) 0.52731(14) 0.40706(10) 0.0297(6) Uani 1 1 d U
C12B C 0.37488(16) 0.52361(15) 0.34642(10) 0.0364(6) Uani 1 1 d .
H12A H 0.3676 0.4688 0.3353 0.044 Uiso 1 1 calc R
C12C C 0.31387(18) 0.57104(19) 0.31854(12) 0.0543(8) Uani 1 1 d .
H12B H 0.3179 0.5679 0.2797 0.081 Uiso 1 1 calc R
H12C H 0.3183 0.6248 0.3300 0.081 Uiso 1 1 calc R
H12D H 0.2663 0.5509 0.3281 0.081 Uiso 1 1 calc R
C12A C 0.44955(17) 0.54854(18) 0.32913(12) 0.0515(8) Uani 1 1 d .
H12E H 0.4874 0.5172 0.3476 0.077 Uiso 1 1 calc R
H12F H 0.4574 0.6028 0.3383 0.077 Uiso 1 1 calc R
H12G H 0.4521 0.5417 0.2903 0.077 Uiso 1 1 calc R
C16B C 0.3335(2) 0.39309(19) 0.52514(12) 0.0631(10) Uani 1 1 d .
H16A H 0.3376 0.3479 0.5007 0.076 Uiso 1 1 calc R
C16C C 0.3872(3) 0.3808(2) 0.57212(16) 0.0960(16) Uani 1 1 d .
H16B H 0.4370 0.3792 0.5594 0.144 Uiso 1 1 calc R
H16C H 0.3764 0.3321 0.5898 0.144 Uiso 1 1 calc R
H16D H 0.3832 0.4232 0.5977 0.144 Uiso 1 1 calc R
C16A C 0.2544(3) 0.3961(3) 0.5423(2) 0.119(2) Uani 1 1 d .
H16E H 0.2437 0.3497 0.5628 0.179 Uiso 1 1 calc R
H16F H 0.2211 0.3990 0.5105 0.179 Uiso 1 1 calc R
H16G H 0.2477 0.4416 0.5647 0.179 Uiso 1 1 calc R
C3 C 0.25275(13) 0.24144(14) 0.34031(10) 0.0278(5) Uani 1 1 d .
H3A H 0.2025 0.2553 0.3382 0.033 Uiso 1 1 calc R
C4 C 0.27480(14) 0.17449(15) 0.31754(10) 0.0321(6) Uani 1 1 d .
H4A H 0.2402 0.1419 0.2993 0.039 Uiso 1 1 calc R
C5 C 0.34835(14) 0.15458(15) 0.32137(10) 0.0318(6) Uani 1 1 d .
H5A H 0.3638 0.1079 0.3057 0.038 Uiso 1 1 calc R
B1 B -0.04283(14) 0.45584(15) 0.23111(11) 0.0226(6) Uani 1 1 d .
B2 B 0.09261(13) 0.37334(15) 0.24991(10) 0.0208(5) Uani 1 1 d .
B3 B 0.04250(13) 0.29027(15) 0.26878(10) 0.0197(5) Uani 1 1 d .
B4 B -0.04568(14) 0.37288(15) 0.18925(10) 0.0220(5) Uani 1 1 d .
B5 B 0.03818(14) 0.32194(15) 0.20102(10) 0.0202(5) Uani 1 1 d .
B6 B 0.03809(14) 0.42407(15) 0.20063(10) 0.0214(5) Uani 1 1 d .

loop_
_atom_site_aniso_label
_atom_site_aniso_U_11
_atom_site_aniso_U_22
_atom_site_aniso_U_33
_atom_site_aniso_U_23
_atom_site_aniso_U_13
_atom_site_aniso_U_12
Cl1 0.0361(3) 0.0200(3) 0.0390(4) 0.0056(3) 0.0103(3) 0.0083(3)
Cl2 0.0229(3) 0.0191(3) 0.0327(3) 0.0017(2) -0.0017(2) 0.0021(2)
Cl3 0.0397(4) 0.0257(3) 0.0309(3) 0.0044(3) 0.0143(3) -0.0035(3)
Cl4 0.0179(3) 0.0338(3) 0.0385(3) 0.0012(3) 0.0059(2) -0.0030(3)
Cl5 0.0324(3) 0.0259(3) 0.0282(3) -0.0045(2) 0.0107(2) 0.0055(3)
Cl6 0.0289(3) 0.0332(3) 0.0251(3) 0.0029(3) -0.0004(2) 0.0026(3)
P1 0.0295(3) 0.0363(4) 0.0267(3) 0.0007(3) -0.0032(3) -0.0085(3)
N3 0.0261(11) 0.0338(12) 0.0262(11) 0.0001(9) 0.0017(9) 0.0069(9)
N1 0.0259(10) 0.0198(10) 0.0221(10) 0.0018(8) 0.0027(8) 0.0003(8)
N2 0.0229(10) 0.0213(10) 0.0214(10) 0.0010(8) -0.0005(8) 0.0015(8)
C22C 0.0501(19) 0.0510(19) 0.0414(17) 0.0022(15) 0.0080(14) 0.0079(15)
C22B 0.0278(14) 0.0542(18) 0.0279(14) 0.0026(12) 0.0050(11) 0.0064(12)
C22 0.0265(13) 0.0464(16) 0.0264(13) -0.0062(12) 0.0035(10) 0.0085(12)
C21 0.0242(13) 0.0405(15) 0.0272(13) -0.0079(12) 0.0001(10) 0.0079(11)
C11 0.0285(13) 0.0205(12) 0.0261(12) -0.0026(10) 0.0013(10) -0.0003(10)
C16 0.066(2) 0.0333(15) 0.0267(14) -0.0012(12) 0.0025(13) 0.0015(14)
C15 0.098(3) 0.0410(18) 0.0252(15) -0.0084(13) 0.0036(16) 0.0005(18)
C14 0.074(2) 0.0284(15) 0.0411(17) -0.0119(13) -0.0019(15) -0.0030(15)
C22A 0.0510(19) 0.073(2) 0.0282(15) -0.0021(15) 0.0020(13) -0.0022(17)
C23 0.0294(15) 0.064(2) 0.0358(16) 0.0012(14) 0.0071(12) 0.0025(14)
C24 0.0237(14) 0.075(2) 0.0461(18) 0.0023(17) -0.0021(12) 0.0085(15)
C25 0.0388(16) 0.061(2) 0.0372(16) 0.0053(15) -0.0046(13) 0.0134(15)
C26 0.0332(15) 0.0418(16) 0.0333(15) -0.0033(12) -0.0012(11) 0.0087(12)
C26B 0.0475(17) 0.0478(18) 0.0393(16) 0.0088(14) -0.0086(13) 0.0020(15)
C26A 0.195(6) 0.079(3) 0.095(4) -0.016(3) 0.095(4) -0.044(3)
C26C 0.106(4) 0.051(3) 0.172(5) 0.023(3) 0.035(4) 0.012(2)
C7 0.0316(14) 0.0317(14) 0.0288(14) -0.0019(11) 0.0018(11) 0.0091(11)
C6 0.0300(13) 0.0245(13) 0.0238(12) -0.0002(10) 0.0010(10) 0.0049(10)
C2 0.0227(12) 0.0212(12) 0.0233(12) 0.0039(10) 0.0007(9) 0.0003(9)
C1 0.0239(12) 0.0228(13) 0.0245(12) 0.0031(10) 0.0018(9) 0.0017(9)
C13 0.0562(18) 0.0214(13) 0.0399(16) 0.0016(12) 0.0023(13) -0.0029(13)
C12 0.0364(14) 0.0226(13) 0.0301(13) -0.0005(11) 0.0020(11) -0.0005(11)
C12B 0.0566(18) 0.0245(14) 0.0284(14) 0.0023(11) 0.0037(12) -0.0046(12)
C12C 0.061(2) 0.061(2) 0.0401(18) 0.0086(16) -0.0056(15) -0.0058(17)
C12A 0.058(2) 0.0504(19) 0.0474(19) 0.0035(15) 0.0211(15) 0.0043(16)
C16B 0.120(3) 0.0419(19) 0.0282(16) 0.0036(14) 0.0096(18) -0.002(2)
C16C 0.169(5) 0.060(3) 0.057(2) 0.018(2) -0.020(3) 0.008(3)
C16A 0.131(5) 0.124(4) 0.106(4) 0.065(3) 0.039(3) -0.013(4)
C3 0.0267(13) 0.0261(13) 0.0302(13) 0.0024(11) -0.0019(10) -0.0022(10)
C4 0.0334(14) 0.0289(14) 0.0333(14) -0.0030(11) -0.0072(11) -0.0038(11)
C5 0.0409(15) 0.0242(13) 0.0302(14) -0.0049(11) 0.0001(11) 0.0038(11)
B1 0.0259(14) 0.0165(13) 0.0261(14) 0.0021(11) 0.0074(11) 0.0017(11)
B2 0.0193(12) 0.0179(12) 0.0260(13) -0.0003(11) 0.0072(10) -0.0023(11)
B3 0.0161(12) 0.0195(13) 0.0235(13) 0.0005(11) 0.0031(10) -0.0007(10)
B4 0.0227(13) 0.0186(12) 0.0250(13) 0.0012(11) 0.0052(10) 0.0017(11)
B5 0.0190(13) 0.0173(13) 0.0247(13) 0.0000(10) 0.0057(10) -0.0003(10)
B6 0.0236(13) 0.0167(13) 0.0243(14) 0.0008(11) 0.0065(11) 0.0003(10)

loop_
_atom_type_symbol
_atom_type_description
_atom_type_scat_dispersion_real
_atom_type_scat_dispersion_imag
_atom_type_scat_source
C C .0033 .0016 'International Tables Vol C Tables 4.2.6.8 and 6.1.1.4'
H H .0000 .0000 'International Tables Vol C Tables 4.2.6.8 and 6.1.1.4'
N N .0061 .0033 'International Tables Vol C Tables 4.2.6.8 and 6.1.1.4'
B B .0013 .0007 'International Tables Vol C Tables 4.2.6.8 and 6.1.1.4'
P P .1023 .0942 'International Tables Vol C Tables 4.2.6.8 and 6.1.1.4'
Cl Cl .1484 .1585 'International Tables Vol C Tables 4.2.6.8 and 6.1.1.4'

loop_
_geom_angle_atom_site_label_1
_geom_angle_atom_site_label_2
_geom_angle_atom_site_label_3
_geom_angle
_geom_angle_site_symmetry_1
_geom_angle_site_symmetry_3
N2 P1 N1 83.79(9) . .
N2 P1 N3 77.77(9) . .
N1 P1 N3 161.42(9) . .
C7 N3 C21 123.8(2) . .
C7 N3 P1 111.67(16) . .
C21 N3 P1 124.42(16) . .
C1 N1 C11 122.85(19) . .
C1 N1 P1 117.02(16) . .
C11 N1 P1 120.06(15) . .
C2 N2 C6 118.55(19) . .
C2 N2 P1 117.03(15) . .
C6 N2 P1 124.40(16) . .
C22B C22C H22A 109.5 . .
C22B C22C H22B 109.5 . .
H22A C22C H22B 109.5 . .
C22B C22C H22C 109.5 . .
H22A C22C H22C 109.5 . .
H22B C22C H22C 109.5 . .
C22 C22B C22C 114.1(2) . .
C22 C22B C22A 109.9(2) . .
C22C C22B C22A 110.1(2) . .
C22 C22B H22D 107.5 . .
C22C C22B H22D 107.5 . .
C22A C22B H22D 107.5 . .
C23 C22 C21 117.4(2) . .
C23 C22 C22B 121.0(2) . .
C21 C22 C22B 121.4(2) . .
C22 C21 C26 123.0(2) . .
C22 C21 N3 117.6(2) . .
C26 C21 N3 119.3(2) . .
C16 C11 C12 123.8(2) . .
C16 C11 N1 118.1(2) . .
C12 C11 N1 118.2(2) . .
C11 C16 C15 116.6(3) . .
C11 C16 C16B 121.9(2) . .
C15 C16 C16B 121.3(3) . .
C14 C15 C16 121.6(3) . .
C14 C15 H15A 119.2 . .
C16 C15 H15A 119.2 . .
C15 C14 C13 120.1(3) . .
C15 C14 H14A 120.0 . .
C13 C14 H14A 120.0 . .
C22B C22A H22E 109.5 . .
C22B C22A H22F 109.5 . .
H22E C22A H22F 109.5 . .
C22B C22A H22G 109.5 . .
H22E C22A H22G 109.5 . .
H22F C22A H22G 109.5 . .
C24 C23 C22 120.7(3) . .
C24 C23 H23A 119.7 . .
C22 C23 H23A 119.7 . .
C25 C24 C23 120.9(3) . .
C25 C24 H24A 119.5 . .
C23 C24 H24A 119.5 . .
C24 C25 C26 121.5(3) . .
C24 C25 H25A 119.2 . .
C26 C25 H25A 119.2 . .
C25 C26 C21 116.5(3) . .
C25 C26 C26B 120.8(3) . .
C21 C26 C26B 122.6(2) . .
C26A C26B C26C 110.4(3) . .
C26A C26B C26 110.7(3) . .
C26C C26B C26 113.6(3) . .
C26A C26B H26A 107.3 . .
C26C C26B H26A 107.3 . .
C26 C26B H26A 107.3 . .
C26B C26A H26B 109.5 . .
C26B C26A H26C 109.5 . .
H26B C26A H26C 109.5 . .
C26B C26A H26D 109.5 . .
H26B C26A H26D 109.5 . .
H26C C26A H26D 109.5 . .
C26B C26C H26E 109.5 . .
C26B C26C H26F 109.5 . .
H26E C26C H26F 109.5 . .
C26B C26C H26G 109.5 . .
H26E C26C H26G 109.5 . .
H26F C26C H26G 109.5 . .
N3 C7 C6 114.1(2) . .
N3 C7 H7A 123.0 . .
C6 C7 H7A 123.0 . .
C5 C6 N2 120.3(2) . .
C5 C6 C7 127.7(2) . .
N2 C6 C7 112.0(2) . .
C1 C2 N2 110.8(2) . .
C1 C2 C3 128.6(2) . .
N2 C2 C3 120.6(2) . .
N1 C1 C2 111.4(2) . .
N1 C1 H1A 124.3 . .
C2 C1 H1A 124.3 . .
C14 C13 C12 121.3(3) . .
C14 C13 H13A 119.3 . .
C12 C13 H13A 119.3 . .
C11 C12 C13 116.6(2) . .
C11 C12 C12B 122.6(2) . .
C13 C12 C12B 120.8(2) . .
C12A C12B C12 111.5(2) . .
C12A C12B C12C 111.4(2) . .
C12 C12B C12C 110.8(2) . .
C12A C12B H12A 107.7 . .
C12 C12B H12A 107.7 . .
C12C C12B H12A 107.7 . .
C12B C12C H12B 109.5 . .
C12B C12C H12C 109.5 . .
H12B C12C H12C 109.5 . .
C12B C12C H12D 109.5 . .
H12B C12C H12D 109.5 . .
H12C C12C H12D 109.5 . .
C12B C12A H12E 109.5 . .
C12B C12A H12F 109.5 . .
H12E C12A H12F 109.5 . .
C12B C12A H12G 109.5 . .
H12E C12A H12G 109.5 . .
H12F C12A H12G 109.5 . .
C16C C16B C16 111.8(3) . .
C16C C16B C16A 112.1(3) . .
C16 C16B C16A 110.6(3) . .
C16C C16B H16A 107.3 . .
C16 C16B H16A 107.3 . .
C16A C16B H16A 107.3 . .
C16B C16C H16B 109.5 . .
C16B C16C H16C 109.5 . .
H16B C16C H16C 109.5 . .
C16B C16C H16D 109.5 . .
H16B C16C H16D 109.5 . .
H16C C16C H16D 109.5 . .
C16B C16A H16E 109.5 . .
C16B C16A H16F 109.5 . .
H16E C16A H16F 109.5 . .
C16B C16A H16G 109.5 . .
H16E C16A H16G 109.5 . .
H16F C16A H16G 109.5 . .
C4 C3 C2 120.2(2) . .
C4 C3 H3A 119.9 . .
C2 C3 H3A 119.9 . .
C3 C4 C5 119.3(2) . .
C3 C4 H4A 120.4 . .
C5 C4 H4A 120.4 . .
C6 C5 C4 121.1(2) . .
C6 C5 H5A 119.4 . .
C4 C5 H5A 119.4 . .
B2 B1 B4 60.10(14) 2 .
B2 B1 B6 108.08(17) 2 .
B4 B1 B6 60.02(14) . .
B2 B1 B1 107.83(16) 2 2
B4 B1 B1 108.05(15) . 2
B6 B1 B1 60.13(16) . 2
B2 B1 B6 59.89(14) 2 2
B4 B1 B6 107.94(18) . 2
B6 B1 B6 107.92(18) . 2
B1 B1 B6 59.78(16) 2 2
B2 B1 Cl1 121.41(17) 2 .
B4 B1 Cl1 121.17(18) . .
B6 B1 Cl1 121.66(17) . .
B1 B1 Cl1 122.28(9) 2 .
B6 B1 Cl1 122.17(17) 2 .
B1 B2 B5 108.18(18) 2 .
B1 B2 B6 60.47(15) 2 .
B5 B2 B6 59.86(14) . .
B1 B2 B4 60.09(14) 2 2
B5 B2 B4 107.87(17) . 2
B6 B2 B4 108.38(17) . 2
B1 B2 B3 107.86(16) 2 .
B5 B2 B3 59.84(14) . .
B6 B2 B3 107.80(17) . .
B4 B2 B3 59.78(14) 2 .
B1 B2 Cl4 120.69(17) 2 .
B5 B2 Cl4 122.35(16) . .
B6 B2 Cl4 121.07(16) . .
B4 B2 Cl4 121.63(17) 2 .
B3 B2 Cl4 122.80(17) . .
B5 B3 B3 60.04(15) 2 2
B5 B3 B4 60.23(14) 2 2
B3 B3 B4 108.33(15) 2 2
B5 B3 B5 107.96(18) 2 .
B3 B3 B5 59.98(16) 2 .
B4 B3 B5 108.06(18) 2 .
B5 B3 B2 107.98(17) 2 .
B3 B3 B2 107.93(15) 2 .
B4 B3 B2 59.97(14) 2 .
B5 B3 B2 59.88(14) . .
B5 B3 Cl2 120.81(16) 2 .
B3 B3 Cl2 119.13(8) 2 .
B4 B3 Cl2 123.49(17) 2 .
B5 B3 Cl2 121.04(16) . .
B2 B3 Cl2 123.89(16) . .
B3 B4 B1 108.00(17) 2 .
B3 B4 B2 60.25(14) 2 2
B1 B4 B2 59.81(14) . 2
B3 B4 B6 107.81(18) 2 .
B1 B4 B6 60.09(15) . .
B2 B4 B6 107.91(18) 2 .
B3 B4 B5 59.86(14) 2 .
B1 B4 B5 107.74(18) . .
B2 B4 B5 107.90(18) 2 .
B6 B4 B5 59.72(14) . .
B3 B4 Cl6 121.85(17) 2 .
B1 B4 Cl6 122.11(17) . .
B2 B4 Cl6 122.49(16) 2 .
B6 B4 Cl6 121.24(16) . .
B5 B4 Cl6 121.27(16) . .
B6 B5 B3 108.16(18) . 2
B6 B5 B3 108.36(18) . .
B3 B5 B3 59.98(16) 2 .
B6 B5 B2 60.11(15) . .
B3 B5 B2 108.25(17) 2 .
B3 B5 B2 60.29(14) . .
B6 B5 B4 60.12(15) . .
B3 B5 B4 59.91(14) 2 .
B3 B5 B4 108.02(17) . .
B2 B5 B4 108.19(18) . .
B6 B5 Cl5 120.52(17) . .
B3 B5 Cl5 122.53(17) 2 .
B3 B5 Cl5 122.35(17) . .
B2 B5 Cl5 121.14(16) . .
B4 B5 Cl5 121.46(17) . .
B5 B6 B2 60.03(15) . .
B5 B6 B4 60.15(15) . .
B2 B6 B4 108.15(18) . .
B5 B6 B1 107.93(18) . .
B2 B6 B1 107.88(18) . .
B4 B6 B1 59.89(14) . .
B5 B6 B1 107.65(18) . 2
B2 B6 B1 59.64(14) . 2
B4 B6 B1 107.92(17) . 2
B1 B6 B1 60.09(18) . 2
B5 B6 Cl3 120.92(17) . .
B2 B6 Cl3 122.36(17) . .
B4 B6 Cl3 120.51(17) . .
B1 B6 Cl3 121.91(17) . .
B1 B6 Cl3 123.15(17) 2 .

loop_
_geom_bond_atom_site_label_1
_geom_bond_atom_site_label_2
_geom_bond_distance
_geom_bond_site_symmetry_2
Cl1 B1 1.799(3) .
Cl2 B3 1.793(3) .
Cl3 B6 1.794(3) .
Cl4 B2 1.795(2) .
Cl5 B5 1.789(3) .
Cl6 B4 1.796(3) .
P1 N2 1.730(2) .
P1 N1 1.808(2) .
P1 N3 2.177(2) .
N3 C7 1.284(3) .
N3 C21 1.438(3) .
N1 C1 1.320(3) .
N1 C11 1.446(3) .
N2 C2 1.390(3) .
N2 C6 1.392(3) .
C22C C22B 1.523(4) .
C22C H22A 0.9800 .
C22C H22B 0.9800 .
C22C H22C 0.9800 .
C22B C22 1.521(4) .
C22B C22A 1.526(4) .
C22B H22D 1.0000 .
C22 C23 1.391(4) .
C22 C21 1.403(4) .
C21 C26 1.408(4) .
C11 C16 1.389(3) .
C11 C12 1.389(3) .
C16 C15 1.391(4) .
C16 C16B 1.527(4) .
C15 C14 1.371(4) .
C15 H15A 0.9500 .
C14 C13 1.375(4) .
C14 H14A 0.9500 .
C22A H22E 0.9800 .
C22A H22F 0.9800 .
C22A H22G 0.9800 .
C23 C24 1.379(4) .
C23 H23A 0.9500 .
C24 C25 1.373(4) .
C24 H24A 0.9500 .
C25 C26 1.394(4) .
C25 H25A 0.9500 .
C26 C26B 1.520(4) .
C26B C26A 1.484(5) .
C26B C26C 1.509(5) .
C26B H26A 1.0000 .
C26A H26B 0.9800 .
C26A H26C 0.9800 .
C26A H26D 0.9800 .
C26C H26E 0.9800 .
C26C H26F 0.9800 .
C26C H26G 0.9800 .
C7 C6 1.428(3) .
C7 H7A 0.9500 .
C6 C5 1.370(3) .
C2 C1 1.388(3) .
C2 C3 1.394(3) .
C1 H1A 0.9500 .
C13 C12 1.395(3) .
C13 H13A 0.9500 .
C12 C12B 1.524(3) .
C12B C12A 1.517(4) .
C12B C12C 1.530(4) .
C12B H12A 1.0000 .
C12C H12B 0.9800 .
C12C H12C 0.9800 .
C12C H12D 0.9800 .
C12A H12E 0.9800 .
C12A H12F 0.9800 .
C12A H12G 0.9800 .
C16B C16C 1.511(5) .
C16B C16A 1.531(6) .
C16B H16A 1.0000 .
C16C H16B 0.9800 .
C16C H16C 0.9800 .
C16C H16D 0.9800 .
C16A H16E 0.9800 .
C16A H16F 0.9800 .
C16A H16G 0.9800 .
C3 C4 1.366(3) .
C3 H3A 0.9500 .
C4 C5 1.389(4) .
C4 H4A 0.9500 .
C5 H5A 0.9500 .
B1 B2 1.777(4) 2
B1 B4 1.782(4) .
B1 B6 1.786(4) .
B1 B1 1.791(5) 2
B1 B6 1.792(4) 2
B2 B1 1.777(4) 2
B2 B5 1.780(4) .
B2 B6 1.782(4) .
B2 B4 1.783(3) 2
B2 B3 1.788(4) .
B3 B5 1.778(3) 2
B3 B3 1.778(5) 2
B3 B4 1.779(4) 2
B3 B5 1.780(4) .
B4 B3 1.779(4) 2
B4 B2 1.783(3) 2
B4 B6 1.785(4) .
B4 B5 1.785(4) .
B5 B6 1.777(3) .
B5 B3 1.778(3) 2
B6 B1 1.792(4) 2

loop_
_geom_torsion_atom_site_label_1
_geom_torsion_atom_site_label_2
_geom_torsion_atom_site_label_3
_geom_torsion_atom_site_label_4
_geom_torsion
_geom_torsion_site_symmetry_1
_geom_torsion_site_symmetry_4
N2 P1 N3 C7 -1.21(18) . .
N1 P1 N3 C7 -8.1(4) . .
N2 P1 N3 C21 -178.0(2) . .
N1 P1 N3 C21 175.1(2) . .
N2 P1 N1 C1 -1.10(17) . .
N3 P1 N1 C1 5.7(4) . .
N2 P1 N1 C11 -178.16(17) . .
N3 P1 N1 C11 -171.3(2) . .
N1 P1 N2 C2 0.50(16) . .
N3 P1 N2 C2 -177.28(17) . .
N1 P1 N2 C6 178.74(19) . .
N3 P1 N2 C6 0.96(18) . .
C22C C22B C22 C23 -37.2(3) . .
C22A C22B C22 C23 86.9(3) . .
C22C C22B C22 C21 148.5(2) . .
C22A C22B C22 C21 -87.3(3) . .
C23 C22 C21 C26 0.8(4) . .
C22B C22 C21 C26 175.3(2) . .
C23 C22 C21 N3 177.0(2) . .
C22B C22 C21 N3 -8.5(4) . .
C7 N3 C21 C22 113.2(3) . .
P1 N3 C21 C22 -70.4(3) . .
C7 N3 C21 C26 -70.4(3) . .
P1 N3 C21 C26 106.0(2) . .
C1 N1 C11 C16 92.9(3) . .
P1 N1 C11 C16 -90.2(3) . .
C1 N1 C11 C12 -88.6(3) . .
P1 N1 C11 C12 88.2(2) . .
C12 C11 C16 C15 -0.5(4) . .
N1 C11 C16 C15 177.8(3) . .
C12 C11 C16 C16B 175.9(3) . .
N1 C11 C16 C16B -5.8(4) . .
C11 C16 C15 C14 -0.8(5) . .
C16B C16 C15 C14 -177.3(3) . .
C16 C15 C14 C13 1.0(5) . .
C21 C22 C23 C24 -1.6(4) . .
C22B C22 C23 C24 -176.1(3) . .
C22 C23 C24 C25 1.6(5) . .
C23 C24 C25 C26 -0.7(5) . .
C24 C25 C26 C21 -0.1(4) . .
C24 C25 C26 C26B -177.8(3) . .
C22 C21 C26 C25 0.0(4) . .
N3 C21 C26 C25 -176.1(2) . .
C22 C21 C26 C26B 177.7(2) . .
N3 C21 C26 C26B 1.6(4) . .
C25 C26 C26B C26A 85.3(4) . .
C21 C26 C26B C26A -92.3(4) . .
C25 C26 C26B C26C -39.6(4) . .
C21 C26 C26B C26C 142.8(3) . .
C21 N3 C7 C6 178.0(2) . .
P1 N3 C7 C6 1.2(3) . .
C2 N2 C6 C5 -0.7(3) . .
P1 N2 C6 C5 -178.87(18) . .
C2 N2 C6 C7 177.6(2) . .
P1 N2 C6 C7 -0.6(3) . .
N3 C7 C6 C5 177.5(2) . .
N3 C7 C6 N2 -0.6(3) . .
C6 N2 C2 C1 -178.2(2) . .
P1 N2 C2 C1 0.1(2) . .
C6 N2 C2 C3 1.0(3) . .
P1 N2 C2 C3 179.39(17) . .
C11 N1 C1 C2 178.37(19) . .
P1 N1 C1 C2 1.4(2) . .
N2 C2 C1 N1 -0.9(3) . .
C3 C2 C1 N1 179.9(2) . .
C15 C14 C13 C12 0.0(5) . .
C16 C11 C12 C13 1.5(4) . .
N1 C11 C12 C13 -176.8(2) . .
C16 C11 C12 C12B -178.2(3) . .
N1 C11 C12 C12B 3.5(4) . .
C14 C13 C12 C11 -1.2(4) . .
C14 C13 C12 C12B 178.5(3) . .
C11 C12 C12B C12A -117.5(3) . .
C13 C12 C12B C12A 62.8(3) . .
C11 C12 C12B C12C 117.8(3) . .
C13 C12 C12B C12C -61.8(3) . .
C11 C16 C16B C16C 128.2(3) . .
C15 C16 C16B C16C -55.6(5) . .
C11 C16 C16B C16A -106.1(4) . .
C15 C16 C16B C16A 70.1(5) . .
C1 C2 C3 C4 178.1(2) . .
N2 C2 C3 C4 -1.1(4) . .
C2 C3 C4 C5 0.7(4) . .
N2 C6 C5 C4 0.3(4) . .
C7 C6 C5 C4 -177.7(2) . .
C3 C4 C5 C6 -0.3(4) . .
B1 B2 B3 B5 0.3(2) 2 2
B5 B2 B3 B5 -100.75(18) . 2
B6 B2 B3 B5 -63.6(2) . 2
B4 B2 B3 B5 37.77(17) 2 2
Cl4 B2 B3 B5 148.05(18) . 2
B1 B2 B3 B3 63.8(2) 2 2
B5 B2 B3 B3 -37.29(18) . 2
B6 B2 B3 B3 -0.1(2) . 2
B4 B2 B3 B3 101.2(2) 2 2
Cl4 B2 B3 B3 -148.49(18) . 2
B1 B2 B3 B4 -37.46(17) 2 2
B5 B2 B3 B4 -138.52(18) . 2
B6 B2 B3 B4 -101.32(19) . 2
Cl4 B2 B3 B4 110.3(2) . 2
B1 B2 B3 B5 101.06(19) 2 .
B6 B2 B3 B5 37.20(17) . .
B4 B2 B3 B5 138.52(18) 2 .
Cl4 B2 B3 B5 -111.2(2) . .
B1 B2 B3 Cl2 -149.76(18) 2 .
B5 B2 B3 Cl2 109.2(2) . .
B6 B2 B3 Cl2 146.37(18) . .
B4 B2 B3 Cl2 -112.3(2) 2 .
Cl4 B2 B3 Cl2 -2.0(3) . .
B2 B1 B4 B3 -37.56(16) 2 2
B6 B1 B4 B3 100.60(19) . 2
B1 B1 B4 B3 63.1(2) 2 2
B6 B1 B4 B3 -0.1(2) 2 2
Cl1 B1 B4 B3 -148.34(17) . 2
B6 B1 B4 B2 138.16(19) . 2
B1 B1 B4 B2 100.6(2) 2 2
B6 B1 B4 B2 37.41(17) 2 2
Cl1 B1 B4 B2 -110.8(2) . 2
B2 B1 B4 B6 -138.16(19) 2 .
B1 B1 B4 B6 -37.55(19) 2 .
B6 B1 B4 B6 -100.75(18) 2 .
Cl1 B1 B4 B6 111.1(2) . .
B2 B1 B4 B5 -100.79(19) 2 .
B6 B1 B4 B5 37.37(17) . .
B1 B1 B4 B5 -0.2(3) 2 .
B6 B1 B4 B5 -63.4(2) 2 .
Cl1 B1 B4 B5 148.42(17) . .
B2 B1 B4 Cl6 111.6(2) 2 .
B6 B1 B4 Cl6 -110.2(2) . .
B1 B1 B4 Cl6 -147.76(18) 2 .
B6 B1 B4 Cl6 149.04(17) 2 .
Cl1 B1 B4 Cl6 0.8(3) . .
B5 B3 B5 B6 63.3(2) 2 .
B3 B3 B5 B6 100.81(17) 2 .
B4 B3 B5 B6 -0.4(2) 2 .
B2 B3 B5 B6 -37.45(17) . .
Cl2 B3 B5 B6 -151.23(17) . .
B5 B3 B5 B3 -37.5(2) 2 2
B4 B3 B5 B3 -101.16(17) 2 2
B2 B3 B5 B3 -138.26(15) . 2
Cl2 B3 B5 B3 107.96(13) . 2
B5 B3 B5 B2 100.78(18) 2 .
B3 B3 B5 B2 138.26(15) 2 .
B4 B3 B5 B2 37.10(16) 2 .
Cl2 B3 B5 B2 -113.8(2) . .
B5 B3 B5 B4 -0.3(3) 2 .
B3 B3 B5 B4 37.17(13) 2 .
B4 B3 B5 B4 -64.0(2) 2 .
B2 B3 B5 B4 -101.09(19) . .
Cl2 B3 B5 B4 145.13(17) . .
B5 B3 B5 Cl5 -149.14(18) 2 .
B3 B3 B5 Cl5 -111.7(2) 2 .
B4 B3 B5 Cl5 147.18(17) 2 .
B2 B3 B5 Cl5 110.1(2) . .
Cl2 B3 B5 Cl5 -3.7(3) . .
B1 B2 B5 B6 37.76(17) 2 .
B4 B2 B5 B6 101.30(19) 2 .
B3 B2 B5 B6 138.27(18) . .
Cl4 B2 B5 B6 -109.8(2) . .
B1 B2 B5 B3 -63.1(2) 2 2
B6 B2 B5 B3 -100.90(19) . 2
B4 B2 B5 B3 0.4(2) 2 2
B3 B2 B5 B3 37.37(15) . 2
Cl4 B2 B5 B3 149.31(17) . 2
B1 B2 B5 B3 -100.51(18) 2 .
B6 B2 B5 B3 -138.27(18) . .
B4 B2 B5 B3 -36.97(17) 2 .
Cl4 B2 B5 B3 111.9(2) . .
B1 B2 B5 B4 0.3(2) 2 .
B6 B2 B5 B4 -37.47(16) . .
B4 B2 B5 B4 63.8(2) 2 .
B3 B2 B5 B4 100.80(19) . .
Cl4 B2 B5 B4 -147.27(17) . .
B1 B2 B5 Cl5 147.46(17) 2 .
B6 B2 B5 Cl5 109.7(2) . .
B4 B2 B5 Cl5 -148.99(17) 2 .
B3 B2 B5 Cl5 -112.0(2) . .
Cl4 B2 B5 Cl5 -0.1(3) . .
B3 B4 B5 B6 -138.45(19) 2 .
B1 B4 B5 B6 -37.53(17) . .
B2 B4 B5 B6 -100.7(2) 2 .
Cl6 B4 B5 B6 110.4(2) . .
B1 B4 B5 B3 100.92(18) . 2
B2 B4 B5 B3 37.76(17) 2 2
B6 B4 B5 B3 138.45(19) . 2
Cl6 B4 B5 B3 -111.2(2) . 2
B3 B4 B5 B3 -37.20(16) 2 .
B1 B4 B5 B3 63.7(2) . .
B2 B4 B5 B3 0.6(2) 2 .
B6 B4 B5 B3 101.25(19) . .
Cl6 B4 B5 B3 -148.38(17) . .
B3 B4 B5 B2 -100.98(19) 2 .
B1 B4 B5 B2 -0.1(2) . .
B2 B4 B5 B2 -63.2(2) 2 .
B6 B4 B5 B2 37.47(16) . .
Cl6 B4 B5 B2 147.84(17) . .
B3 B4 B5 Cl5 112.0(2) 2 .
B1 B4 B5 Cl5 -147.12(17) . .
B2 B4 B5 Cl5 149.72(17) 2 .
B6 B4 B5 Cl5 -109.6(2) . .
Cl6 B4 B5 Cl5 0.8(3) . .
B3 B5 B6 B2 101.05(19) 2 .
B3 B5 B6 B2 37.52(16) . .
B4 B5 B6 B2 138.20(17) . .
Cl5 B5 B6 B2 -110.7(2) . .
B3 B5 B6 B4 -37.15(17) 2 .
B3 B5 B6 B4 -100.67(18) . .
B2 B5 B6 B4 -138.20(17) . .
Cl5 B5 B6 B4 111.1(2) . .
B3 B5 B6 B1 0.3(3) 2 .
B3 B5 B6 B1 -63.2(2) . .
B2 B5 B6 B1 -100.71(19) . .
B4 B5 B6 B1 37.49(17) . .
Cl5 B5 B6 B1 148.58(17) . .
B3 B5 B6 B1 63.8(2) 2 2
B3 B5 B6 B1 0.3(2) . 2
B2 B5 B6 B1 -37.26(17) . 2
B4 B5 B6 B1 100.94(19) . 2
Cl5 B5 B6 B1 -147.97(17) . 2
B3 B5 B6 Cl3 -146.95(18) 2 .
B3 B5 B6 Cl3 149.53(17) . .
B2 B5 B6 Cl3 112.0(2) . .
B4 B5 B6 Cl3 -109.8(2) . .
Cl5 B5 B6 Cl3 1.3(3) . .
B1 B2 B6 B5 -138.04(18) 2 .
B4 B2 B6 B5 -100.42(19) 2 .
B3 B2 B6 B5 -37.19(17) . .
Cl4 B2 B6 B5 111.9(2) . .
B1 B2 B6 B4 -100.56(19) 2 .
B5 B2 B6 B4 37.47(16) . .
B4 B2 B6 B4 -62.9(2) 2 .
B3 B2 B6 B4 0.3(2) . .
Cl4 B2 B6 B4 149.34(17) . .
B1 B2 B6 B1 -37.24(16) 2 .
B5 B2 B6 B1 100.80(19) . .
B4 B2 B6 B1 0.4(2) 2 .
B3 B2 B6 B1 63.6(2) . .
Cl4 B2 B6 B1 -147.33(17) . .
B5 B2 B6 B1 138.04(18) . 2
B4 B2 B6 B1 37.62(17) 2 2
B3 B2 B6 B1 100.85(18) . 2
Cl4 B2 B6 B1 -110.1(2) . 2
B1 B2 B6 Cl3 112.3(2) 2 .
B5 B2 B6 Cl3 -109.7(2) . .
B4 B2 B6 Cl3 149.90(17) 2 .
B3 B2 B6 Cl3 -146.87(17) . .
Cl4 B2 B6 Cl3 2.2(3) . .
B3 B4 B6 B5 37.05(17) 2 .
B1 B4 B6 B5 137.98(19) . .
B2 B4 B6 B5 100.69(19) 2 .
Cl6 B4 B6 B5 -110.4(2) . .
B3 B4 B6 B2 -0.4(2) 2 .
B1 B4 B6 B2 100.56(19) . .
B2 B4 B6 B2 63.3(2) 2 .
B5 B4 B6 B2 -37.42(16) . .
Cl6 B4 B6 B2 -147.83(17) . .
B3 B4 B6 B1 -100.94(18) 2 .
B2 B4 B6 B1 -37.29(17) 2 .
B5 B4 B6 B1 -137.98(19) . .
Cl6 B4 B6 B1 111.6(2) . .
B3 B4 B6 B1 -63.4(2) 2 2
B1 B4 B6 B1 37.50(17) . 2
B2 B4 B6 B1 0.2(2) 2 2
B5 B4 B6 B1 -100.5(2) . 2
Cl6 B4 B6 B1 149.11(17) . 2
B3 B4 B6 Cl3 147.50(17) 2 .
B1 B4 B6 Cl3 -111.6(2) . .
B2 B4 B6 Cl3 -148.86(17) 2 .
B5 B4 B6 Cl3 110.5(2) . .
Cl6 B4 B6 Cl3 0.0(3) . .
B2 B1 B6 B5 -0.1(2) 2 .
B4 B1 B6 B5 -37.60(18) . .
B1 B1 B6 B5 100.46(18) 2 .
B6 B1 B6 B5 63.2(2) 2 .
Cl1 B1 B6 B5 -147.86(18) . .
B2 B1 B6 B2 -63.6(2) 2 .
B4 B1 B6 B2 -101.03(19) . .
B1 B1 B6 B2 37.04(13) 2 .
B6 B1 B6 B2 -0.2(3) 2 .
Cl1 B1 B6 B2 148.71(18) . .
B2 B1 B6 B4 37.47(17) 2 .
B1 B1 B6 B4 138.07(16) 2 .
B6 B1 B6 B4 100.79(18) 2 .
Cl1 B1 B6 B4 -110.3(2) . .
B2 B1 B6 B1 -100.60(19) 2 2
B4 B1 B6 B1 -138.07(16) . 2
B6 B1 B6 B1 -37.3(2) 2 2
Cl1 B1 B6 B1 111.68(15) . 2
B2 B1 B6 Cl3 146.75(18) 2 .
B4 B1 B6 Cl3 109.3(2) . .
B1 B1 B6 Cl3 -112.6(2) 2 .
B6 B1 B6 Cl3 -149.93(18) 2 .
Cl1 B1 B6 Cl3 -1.0(3) . .
